data_4075646
loop_
_publ_author_name
'Mobley, T. Andrew'
'Gandour, Rochelle'
'Gillis, Eric P.'
'Nti-Addae, Kwame'
'Palchaudhuri, Rahul'
'Rajbhandari, Presha'
'Tomson, Neil'
'Vargas, Angel'
'Zheng, Qi'

_publ_section_title
;
 1JWSnas a Solution State Predictor for Tungsten&#x2212;Tin Solid State
 Bond Length in Sterically Crowded Tungstenocene Stannyl Complexes
;
_journal_issue 16
_journal_name_full Organometallics
_journal_page_first 3897
_journal_paper_doi 10.1021/om049006d
_journal_volume 24
_journal_year 2005
_chemical_compound_source 'see text'
_chemical_formula_moiety 'C18 H28 Cl2 Sn W'
_chemical_formula_structural (C5H5)2WClSnCl(C4H9)2
_chemical_formula_sum 'C18 H28 Cl2 Sn W'
_chemical_formula_weight 617.84
_chemical_name_common
;
 chlorotungstenocene di-tert-butylstannyl chloride
;
_space_group_IT_number 14
_symmetry_cell_setting monoclinic
_symmetry_Int_Tables_number 14
_symmetry_space_group_name_Hall '-P 2ybc'
_symmetry_space_group_name_H-M 'P 1 21/c 1'
_atom_sites_solution_hydrogens geom
_atom_sites_solution_primary direct
_atom_sites_solution_secondary difmap
_audit_creation_date 2004-10-31T14:10:58-00:00
_audit_creation_method 'WinGX routine CIF_UPDATE'
_cell_angle_alpha 90
_cell_angle_beta 107.834(5)
_cell_angle_gamma 90
_cell_formula_units_Z 4
_cell_length_a 14.0810(14)
_cell_length_b 9.5502(10)
_cell_length_c 15.2488(15)
_cell_measurement_reflns_used 8338
_cell_measurement_temperature 190(2)
_cell_measurement_theta_max 27.48
_cell_measurement_theta_min 1
_cell_volume 1952.1(3)
_computing_cell_refinement 'HKL Scalepack (Otwinowski & Minor, 1997)'
_computing_data_collection 'Collect (Nonius BV, 1997-2000)'
_computing_data_reduction 'HKL Denzo & Scalepack (Otwinowski & Minor, 1997)'
_computing_molecular_graphics 'SHELXTL v5.1 (Sheldrick, 1997)'
_computing_publication_material 'SHELXTL v5.1 (Sheldrick, 1997)'
_computing_structure_refinement 'SHELXL-97 (Sheldrick, 1997)'
_computing_structure_solution 'SHELXTL v5.1 (Sheldrick, 1997)'
_diffrn_ambient_temperature 190(2)
_diffrn_detector_area_resol_mean 9
_diffrn_measured_fraction_theta_full 0.989
_diffrn_measured_fraction_theta_max 0.989
_diffrn_measurement_device ' ?'
_diffrn_measurement_device_type KappaCCD
_diffrn_measurement_method 'CCD phi and omega Scans'
_diffrn_radiation_monochromator graphite
_diffrn_radiation_probe x-ray
_diffrn_radiation_type MoK\a
_diffrn_radiation_wavelength 0.71073
_diffrn_reflns_av_R_equivalents 0.0225
_diffrn_reflns_av_unetI/netI 0.019
_diffrn_reflns_limit_h_max 18
_diffrn_reflns_limit_h_min -18
_diffrn_reflns_limit_k_max 12
_diffrn_reflns_limit_k_min -12
_diffrn_reflns_limit_l_max 19
_diffrn_reflns_limit_l_min -18
_diffrn_reflns_number 15457
_diffrn_reflns_reduction_process ' ?'
_diffrn_reflns_theta_full 27.52
_diffrn_reflns_theta_max 27.52
_diffrn_reflns_theta_min 3.18
_diffrn_source 'fine-focus sealed tube'
_exptl_absorpt_coefficient_mu 7.436
_exptl_absorpt_correction_T_max 0.0998
_exptl_absorpt_correction_T_min 0.0166
_exptl_absorpt_correction_type multi-scan
_exptl_absorpt_process_details
;
        HKL Scalepack (Otwinowiski & Minor, 1997)
          Reported T_min and T_max are the scale factor range (after scaling by
     0.0075) reported in Scalepack output, since output does not include 
    real T_min and T_max values.
;
_exptl_crystal_colour Black
_exptl_crystal_density_diffrn 2.102
_exptl_crystal_density_method 'not measured'
_exptl_crystal_description Blocks
_exptl_crystal_F_000 1176
_exptl_crystal_size_max 0.36
_exptl_crystal_size_mid 0.33
_exptl_crystal_size_min 0.31
_refine_diff_density_max 0.848
_refine_diff_density_min -1.506
_refine_diff_density_rms 0.116
_refine_ls_extinction_coef 0.00493(15)
_refine_ls_extinction_expression Fc^*^=kFc[1+0.001xFc^2^\l^3^/sin(2\q)]^-1/4^
_refine_ls_extinction_method SHELXL
_refine_ls_goodness_of_fit_ref 1.174
_refine_ls_hydrogen_treatment refall
_refine_ls_matrix_type full
_refine_ls_number_parameters 206
_refine_ls_number_reflns 4457
_refine_ls_number_restraints 0
_refine_ls_restrained_S_all 1.174
_refine_ls_R_factor_all 0.0201
_refine_ls_R_factor_gt 0.0192
_refine_ls_shift/su_max 0.001
_refine_ls_shift/su_mean 0
_refine_ls_structure_factor_coef Fsqd
_refine_ls_weighting_details 'calc w=1/[\s^2^(Fo^2^)+(0.0202P)^2^+2.8165P] where P=(Fo^2^+2Fc^2^)/3'
_refine_ls_weighting_scheme calc
_refine_ls_wR_factor_gt 0.0466
_refine_ls_wR_factor_ref 0.047
_reflns_number_gt 4338
_reflns_number_total 4457
_reflns_threshold_expression F>4\s(F)
_cod_data_source_file om049006dsi20041214_032017.cif
_cod_data_source_block Cp2WClSntBu2Cl_cmpd_2a
_cod_depositor_comments
;
The following automatic conversions were performed:

'_symmetry_cell_setting' value 'Monoclinic' changed to 'monoclinic'
according to /home/saulius/struct/CIF-dictionaries/cif_core.dic
dictionary named 'cif_core.dic' version 2.4.1 from 2010-06-29.

Automatic conversion script
Id: cif_fix_values 1715 2011-07-08 13:25:40Z adriana 
;
_cod_original_sg_symbol_H-M 'P 21/c'
_cod_database_code 4075646

loop_
_symmetry_equiv_pos_as_xyz
'x, y, z'
'-x, y+1/2, -z+1/2'
'-x, -y, -z'
'x, -y-1/2, z-1/2'

loop_
_atom_site_label
_atom_site_type_symbol
_atom_site_fract_x
_atom_site_fract_y
_atom_site_fract_z
_atom_site_U_iso_or_equiv
_atom_site_adp_type
_atom_site_occupancy
_atom_site_symmetry_multiplicity
_atom_site_calc_flag
_atom_site_refinement_flags
W W 0.161468(8) 0.196488(11) 0.144433(7) 0.01618(5) Uani 1 1 d .
Sn Sn 0.253612(12) 0.460830(18) 0.165951(12) 0.01339(6) Uani 1 1 d .
Cl2 Cl 0.12941(6) 0.64536(8) 0.14769(6) 0.02956(17) Uani 1 1 d .
Cl1 Cl 0.14114(6) 0.23274(9) -0.02106(5) 0.02699(15) Uani 1 1 d .
C15 C 0.3244(2) 0.5313(3) 0.0614(2) 0.0208(6) Uani 1 1 d .
C16 C 0.3820(2) 0.4080(4) 0.0375(2) 0.0308(7) Uani 1 1 d .
H16B H 0.4108 0.4367 -0.0106 0.046 Uiso 1 1 calc R
H16C H 0.3365 0.3292 0.0154 0.046 Uiso 1 1 calc R
H16A H 0.4356 0.3796 0.0926 0.046 Uiso 1 1 calc R
C17 C 0.2431(3) 0.5791(4) -0.0248(2) 0.0323(7) Uani 1 1 d .
H17B H 0.2075 0.6592 -0.0097 0.048 Uiso 1 1 calc R
H17C H 0.196 0.5021 -0.048 0.048 Uiso 1 1 calc R
H17A H 0.2734 0.6065 -0.0721 0.048 Uiso 1 1 calc R
C18 C 0.3968(3) 0.6529(4) 0.0962(2) 0.0322(7) Uani 1 1 d .
H18B H 0.4238 0.6832 0.0473 0.048 Uiso 1 1 calc R
H18A H 0.4515 0.6223 0.1498 0.048 Uiso 1 1 calc R
H18C H 0.3614 0.731 0.114 0.048 Uiso 1 1 calc R
C11 C 0.3438(2) 0.5289(3) 0.3070(2) 0.0216(6) Uani 1 1 d .
C12 C 0.2812(3) 0.5045(4) 0.3714(2) 0.0402(9) Uani 1 1 d .
H12B H 0.2641 0.4049 0.3711 0.06 Uiso 1 1 calc R
H12C H 0.2198 0.56 0.3505 0.06 Uiso 1 1 calc R
H12A H 0.3193 0.5329 0.4341 0.06 Uiso 1 1 calc R
C13 C 0.4415(3) 0.4468(4) 0.3403(3) 0.0403(9) Uani 1 1 d .
H13A H 0.482 0.4837 0.4001 0.06 Uiso 1 1 calc R
H13B H 0.4782 0.4564 0.2955 0.06 Uiso 1 1 calc R
H13C H 0.4268 0.3477 0.3469 0.06 Uiso 1 1 calc R
C14 C 0.3685(3) 0.6847(3) 0.3096(2) 0.0313(7) Uani 1 1 d .
H14A H 0.4007 0.7137 0.3735 0.047 Uiso 1 1 calc R
H14C H 0.307 0.7384 0.2838 0.047 Uiso 1 1 calc R
H14B H 0.4139 0.7021 0.2731 0.047 Uiso 1 1 calc R
C9 C 0.2996(2) 0.0762(3) 0.1218(3) 0.0320(7) Uani 1 1 d .
H9 H 0.3185 0.0794 0.0672 0.038 Uiso 1 1 calc R
C10 C 0.3367(2) 0.1649(3) 0.1983(2) 0.0271(7) Uani 1 1 d .
H10 H 0.384 0.238 0.2041 0.033 Uiso 1 1 calc R
C6 C 0.2900(3) 0.1251(4) 0.2662(2) 0.0324(7) Uani 1 1 d .
H6 H 0.2999 0.1673 0.3247 0.039 Uiso 1 1 calc R
C7 C 0.2259(3) 0.0095(4) 0.2285(3) 0.0388(9) Uani 1 1 d .
H7 H 0.1869 -0.0406 0.259 0.047 Uiso 1 1 calc R
C8 C 0.2301(3) -0.0182(3) 0.1387(3) 0.0375(8) Uani 1 1 d .
H8 H 0.1931 -0.0873 0.0974 0.045 Uiso 1 1 calc R
C3 C -0.0116(3) 0.1975(5) 0.0782(3) 0.0412(10) Uani 1 1 d .
H3 H -0.0442 0.1801 0.0148 0.049 Uiso 1 1 calc R
C2 C 0.0103(3) 0.0984(4) 0.1476(3) 0.0425(9) Uani 1 1 d .
H2 H -0.0021 0.0006 0.1402 0.051 Uiso 1 1 calc R
C1 C 0.0548(3) 0.1697(5) 0.2323(3) 0.0414(9) Uani 1 1 d .
H1 H 0.0762 0.1278 0.2917 0.05 Uiso 1 1 calc R
C5 C 0.0617(3) 0.3113(4) 0.2134(3) 0.0408(10) Uani 1 1 d .
H5 H 0.0881 0.3828 0.2574 0.049 Uiso 1 1 calc R
C4 C 0.0229(2) 0.3295(4) 0.1179(3) 0.0396(9) Uani 1 1 d .
H4 H 0.0201 0.4151 0.0855 0.047 Uiso 1 1 calc R

loop_
_atom_site_aniso_label
_atom_site_aniso_U_11
_atom_site_aniso_U_22
_atom_site_aniso_U_33
_atom_site_aniso_U_23
_atom_site_aniso_U_13
_atom_site_aniso_U_12
W 0.01865(7) 0.01258(7) 0.01543(8) 0.00054(4) 0.00243(5) -0.00258(3)
Sn 0.01481(9) 0.01081(9) 0.01464(10) 0.00135(6) 0.00464(7) 0.00064(6)
Cl2 0.0287(4) 0.0203(4) 0.0422(5) 0.0079(3) 0.0146(3) 0.0103(3)
Cl1 0.0281(4) 0.0353(4) 0.0165(3) -0.0027(3) 0.0052(3) -0.0027(3)
C15 0.0224(13) 0.0215(14) 0.0213(15) 0.0004(11) 0.0109(11) -0.0023(11)
C16 0.0275(15) 0.0342(18) 0.0363(19) -0.0012(14) 0.0181(14) 0.0014(13)
C17 0.0344(17) 0.0367(19) 0.0262(17) 0.0078(14) 0.0102(13) -0.0023(14)
C18 0.0373(18) 0.0317(18) 0.0319(18) 0.0001(14) 0.0170(14) -0.0119(14)
C11 0.0279(14) 0.0182(14) 0.0163(14) -0.0023(11) 0.0032(11) -0.0026(11)
C12 0.055(2) 0.049(2) 0.0193(17) -0.0050(15) 0.0158(15) -0.0190(18)
C13 0.0353(18) 0.0323(19) 0.038(2) -0.0077(15) -0.0119(15) 0.0018(14)
C14 0.045(2) 0.0214(16) 0.0273(18) -0.0071(12) 0.0105(15) -0.0091(13)
C9 0.0281(15) 0.0225(16) 0.041(2) -0.0053(14) 0.0038(13) 0.0124(12)
C10 0.0209(14) 0.0175(13) 0.0355(18) -0.0012(13) -0.0024(12) 0.0057(11)
C6 0.0388(18) 0.0252(16) 0.0232(16) 0.0068(13) -0.0053(13) 0.0038(13)
C7 0.046(2) 0.0174(15) 0.045(2) 0.0154(15) 0.0030(16) 0.0006(14)
C8 0.044(2) 0.0119(14) 0.047(2) -0.0044(14) 0.0005(16) 0.0013(13)
C3 0.0191(15) 0.074(3) 0.0290(19) -0.0024(17) 0.0052(13) -0.0137(16)
C2 0.0394(19) 0.039(2) 0.059(3) -0.0082(18) 0.0286(18) -0.0219(16)
C1 0.039(2) 0.064(3) 0.0263(19) 0.0072(17) 0.0185(15) -0.0068(18)
C5 0.0291(17) 0.047(2) 0.056(3) -0.0259(18) 0.0275(17) -0.0107(15)
C4 0.0180(15) 0.040(2) 0.063(3) 0.0151(19) 0.0170(16) 0.0061(14)

loop_
_atom_type_symbol
_atom_type_description
_atom_type_scat_dispersion_real
_atom_type_scat_dispersion_imag
_atom_type_scat_source
C C 0.0033 0.0016 'International Tables Vol C Tables 4.2.6.8 and 6.1.1.4'
H H 0 0 'International Tables Vol C Tables 4.2.6.8 and 6.1.1.4'
Cl Cl 0.1484 0.1585 'International Tables Vol C Tables 4.2.6.8 and 6.1.1.4'
Sn Sn -0.6537 1.4246 'International Tables Vol C Tables 4.2.6.8 and 6.1.1.4'
W W -0.849 6.8722 'International Tables Vol C Tables 4.2.6.8 and 6.1.1.4'

loop_
_geom_angle_atom_site_label_1
_geom_angle_atom_site_label_2
_geom_angle_atom_site_label_3
_geom_angle
C7 W C4 137.09(15)
C7 W C6 37.16(13)
C4 W C6 138.24(15)
C7 W C5 108.71(16)
C4 W C5 35.97(16)
C6 W C5 102.58(15)
C7 W C8 36.59(15)
C4 W C8 148.44(14)
C6 W C8 61.25(13)
C5 W C8 141.22(15)
C7 W C1 78.45(16)
C4 W C1 59.15(15)
C6 W C1 89.41(14)
C5 W C1 35.29(14)
C8 W C1 106.33(16)
C7 W C3 116.10(14)
C4 W C3 35.92(15)
C6 W C3 145.29(14)
C5 W C3 59.20(14)
C8 W C3 112.68(14)
C1 W C3 58.26(14)
C7 W C2 83.08(15)
C4 W C2 59.15(14)
C6 W C2 111.50(15)
C5 W C2 59.29(13)
C8 W C2 92.29(14)
C1 W C2 35.65(14)
C3 W C2 34.39(15)
C7 W C10 60.01(13)
C4 W C10 152.20(13)
C6 W C10 36.01(13)
C5 W C10 128.70(13)
C8 W C10 59.35(12)
C1 W C10 125.24(13)
C3 W C10 171.42(13)
C2 W C10 143.07(14)
C7 W C9 59.16(15)
C4 W C9 161.40(15)
C6 W C9 59.22(13)
C5 W C9 161.62(14)
C8 W C9 35.23(13)
C1 W C9 137.49(15)
C3 W C9 137.10(13)
C2 W C9 126.91(14)
C10 W C9 34.51(11)
C7 W Cl1 126.84(11)
C4 W Cl1 85.13(11)
C6 W Cl1 133.74(10)
C5 W Cl1 120.55(12)
C8 W Cl1 90.25(11)
C1 W Cl1 135.50(10)
C3 W Cl1 77.25(10)
C2 W Cl1 104.79(11)
C10 W Cl1 98.88(9)
C9 W Cl1 76.33(9)
C7 W Sn 124.18(10)
C4 W Sn 81.86(10)
C6 W Sn 87.14(9)
C5 W Sn 80.89(9)
C8 W Sn 128.76(10)
C1 W Sn 112.95(11)
C3 W Sn 115.48(11)
C2 W Sn 138.37(10)
C10 W Sn 71.30(8)
C9 W Sn 94.71(9)
Cl1 W Sn 84.18(2)
C15 Sn C11 110.73(11)
C15 Sn Cl2 99.34(8)
C11 Sn Cl2 94.37(8)
C15 Sn W 118.66(8)
C11 Sn W 118.67(8)
Cl2 Sn W 110.27(2)
C17 C15 C18 108.5(3)
C17 C15 C16 109.7(3)
C18 C15 C16 108.7(3)
C17 C15 Sn 108.97(19)
C18 C15 Sn 112.2(2)
C16 C15 Sn 108.8(2)
C15 C16 H16B 109.5
C15 C16 H16C 109.5
H16B C16 H16C 109.5
C15 C16 H16A 109.5
H16B C16 H16A 109.5
H16C C16 H16A 109.5
C15 C17 H17B 109.5
C15 C17 H17C 109.5
H17B C17 H17C 109.5
C15 C17 H17A 109.5
H17B C17 H17A 109.5
H17C C17 H17A 109.5
C15 C18 H18B 109.5
C15 C18 H18A 109.5
H18B C18 H18A 109.5
C15 C18 H18C 109.5
H18B C18 H18C 109.5
H18A C18 H18C 109.5
C14 C11 C12 107.7(3)
C14 C11 C13 108.5(3)
C12 C11 C13 110.2(3)
C14 C11 Sn 111.5(2)
C12 C11 Sn 107.8(2)
C13 C11 Sn 111.1(2)
C11 C12 H12B 109.5
C11 C12 H12C 109.5
H12B C12 H12C 109.5
C11 C12 H12A 109.5
H12B C12 H12A 109.5
H12C C12 H12A 109.5
C11 C13 H13A 109.5
C11 C13 H13B 109.5
H13A C13 H13B 109.5
C11 C13 H13C 109.5
H13A C13 H13C 109.5
H13B C13 H13C 109.5
C11 C14 H14A 109.5
C11 C14 H14C 109.5
H14A C14 H14C 109.5
C11 C14 H14B 109.5
H14A C14 H14B 109.5
H14C C14 H14B 109.5
C10 C9 C8 109.6(3)
C10 C9 W 72.57(18)
C8 C9 W 68.76(19)
C10 C9 H9 125.2
C8 C9 H9 125.2
W C9 H9 125.1
C9 C10 C6 107.6(3)
C9 C10 W 72.93(18)
C6 C10 W 68.05(17)
C9 C10 H10 126.2
C6 C10 H10 126.2
W C10 H10 124.4
C7 C6 C10 106.7(3)
C7 C6 W 69.87(18)
C10 C6 W 75.94(17)
C7 C6 H6 126.6
C10 C6 H6 126.6
W C6 H6 119.5
C8 C7 C6 108.9(3)
C8 C7 W 73.8(2)
C6 C7 W 72.97(18)
C8 C7 H7 125.6
C6 C7 H7 125.6
W C7 H7 119.4
C9 C8 C7 107.1(3)
C9 C8 W 76.02(18)
C7 C8 W 69.57(19)
C9 C8 H8 126.4
C7 C8 H8 126.4
W C8 H8 119.8
C2 C3 C4 108.4(3)
C2 C3 W 73.0(2)
C4 C3 W 69.11(19)
C2 C3 H3 125.8
C4 C3 H3 125.8
W C3 H3 123.7
C3 C2 C1 107.4(4)
C3 C2 W 72.60(19)
C1 C2 W 71.14(19)
C3 C2 H2 126.3
C1 C2 H2 126.3
W C2 H2 121.7
C5 C1 C2 108.4(4)
C5 C1 W 70.9(2)
C2 C1 W 73.2(2)
C5 C1 H1 125.8
C2 C1 H1 125.8
W C1 H1 121.7
C1 C5 C4 107.8(3)
C1 C5 W 73.8(2)
C4 C5 W 71.3(2)
C1 C5 H5 126.1
C4 C5 H5 126.1
W C5 H5 120.6
C5 C4 C3 107.9(3)
C5 C4 W 72.7(2)
C3 C4 W 75.0(2)
C5 C4 H4 126.1
C3 C4 H4 126.1
W C4 H4 118.2

loop_
_geom_bond_atom_site_label_1
_geom_bond_atom_site_label_2
_geom_bond_distance
W C7 2.224(3)
W C4 2.259(3)
W C6 2.265(3)
W C5 2.277(3)
W C8 2.280(3)
W C1 2.313(3)
W C3 2.335(3)
W C2 2.340(3)
W C10 2.369(3)
W C9 2.373(3)
W Cl1 2.4754(8)
W Sn 2.8113(3)
Sn C15 2.227(3)
Sn C11 2.233(3)
Sn Cl2 2.4380(7)
C15 C17 1.525(4)
C15 C18 1.529(4)
C15 C16 1.536(4)
C16 H16B 0.98
C16 H16C 0.98
C16 H16A 0.98
C17 H17B 0.98
C17 H17C 0.98
C17 H17A 0.98
C18 H18B 0.98
C18 H18A 0.98
C18 H18C 0.98
C11 C14 1.526(4)
C11 C12 1.526(4)
C11 C13 1.528(4)
C12 H12B 0.98
C12 H12C 0.98
C12 H12A 0.98
C13 H13A 0.98
C13 H13B 0.98
C13 H13C 0.98
C14 H14A 0.98
C14 H14C 0.98
C14 H14B 0.98
C9 C10 1.406(5)
C9 C8 1.411(5)
C9 H9 0.95
C10 C6 1.436(5)
C10 H10 0.95
C6 C7 1.431(5)
C6 H6 0.95
C7 C8 1.415(6)
C7 H7 0.95
C8 H8 0.95
C3 C2 1.382(6)
C3 C4 1.418(6)
C3 H3 0.95
C2 C1 1.425(6)
C2 H2 0.95
C1 C5 1.392(6)
C1 H1 0.95
C5 C4 1.401(6)
C5 H5 0.95
C4 H4 0.95

loop_
_geom_torsion_atom_site_label_1
_geom_torsion_atom_site_label_2
_geom_torsion_atom_site_label_3
_geom_torsion_atom_site_label_4
_geom_torsion
_geom_torsion_publ_flag
Cl1 W Sn Cl2 87.71(3) no
Cl1 W Sn C11 -165.17(9) no
Cl1 W Sn C15 -25.82(9) no
C1 W Sn Cl2 -49.63(12) no
C1 W Sn C11 57.49(15) no
C1 W Sn C15 -163.16(15) no
C2 W Sn Cl2 -18.04(16) no
C2 W Sn C11 89.08(18) no
C2 W Sn C15 -131.56(18) no
C3 W Sn Cl2 14.85(12) no
C3 W Sn C11 121.97(15) no
C3 W Sn C15 -98.68(15) no
C4 W Sn Cl2 1.83(11) no
C4 W Sn C11 108.95(14) no
C4 W Sn C15 -111.70(14) no
C5 W Sn Cl2 -34.56(11) no
C5 W Sn C11 72.56(14) no
C5 W Sn C15 -148.08(14) no
C6 W Sn Cl2 -137.79(10) no
C6 W Sn C11 -30.67(13) no
C6 W Sn C15 108.68(13) no
C7 W Sn Cl2 -141.06(14) no
C7 W Sn C11 -33.94(16) no
C7 W Sn C15 105.41(16) no
C8 W Sn Cl2 173.36(14) no
C8 W Sn C11 -79.52(16) no
C8 W Sn C15 59.83(16) no
C9 W Sn Cl2 163.41(11) no
C9 W Sn C11 -89.47(14) no
C9 W Sn C15 49.89(14) no
C10 W Sn Cl2 -170.86(8) no
C10 W Sn C11 -63.74(11) no
C10 W Sn C15 75.61(11) no
Sn W C1 C2 143.3(2) no
Sn W C1 C5 26.4(3) no
Cl1 W C1 C2 37.4(3) no
Cl1 W C1 C5 -79.5(3) no
C2 W C1 C5 -117.0(4) no
C3 W C1 C2 36.6(2) no
C3 W C1 C5 -80.3(3) no
C4 W C1 C2 78.9(3) no
C4 W C1 C5 -38.0(2) no
C5 W C1 C2 117.0(4) no
C6 W C1 C2 -130.0(3) no
C6 W C1 C5 113.0(3) no
C7 W C1 C2 -94.2(3) no
C7 W C1 C5 148.8(3) no
C8 W C1 C2 -70.3(3) no
C8 W C1 C5 172.7(3) no
C9 W C1 C2 -90.2(3) no
C9 W C1 C5 152.8(2) no
C10 W C1 C2 -134.0(2) no
C10 W C1 C5 109.1(3) no
Sn W C2 C1 -55.9(3) no
Sn W C2 C3 60.2(3) no
Cl1 W C2 C1 -153.9(2) no
Cl1 W C2 C3 -37.8(2) no
C1 W C2 C3 116.0(4) no
C3 W C2 C1 -116.0(4) no
C4 W C2 C1 -78.9(3) no
C4 W C2 C3 37.1(2) no
C5 W C2 C1 -36.8(3) no
C5 W C2 C3 79.2(3) no
C6 W C2 C1 55.4(3) no
C6 W C2 C3 171.4(2) no
C7 W C2 C1 79.8(3) no
C7 W C2 C3 -164.1(3) no
C8 W C2 C1 115.3(3) no
C8 W C2 C3 -128.7(3) no
C9 W C2 C1 122.3(3) no
C9 W C2 C3 -121.6(3) no
C10 W C2 C1 78.1(3) no
C10 W C2 C3 -165.9(2) no
Sn W C3 C2 -140.3(2) no
Sn W C3 C4 -22.3(3) no
Cl1 W C3 C2 142.6(2) no
Cl1 W C3 C4 -99.4(2) no
C1 W C3 C2 -38.0(3) no
C1 W C3 C4 80.0(3) no
C2 W C3 C4 118.0(4) no
C4 W C3 C2 -118.0(4) no
C5 W C3 C2 -79.5(3) no
C5 W C3 C4 38.4(2) no
C6 W C3 C2 -14.1(4) no
C6 W C3 C4 103.9(3) no
C7 W C3 C2 17.6(3) no
C7 W C3 C4 135.6(2) no
C8 W C3 C2 57.7(3) no
C8 W C3 C4 175.7(2) no
C9 W C3 C2 89.4(3) no
C9 W C3 C4 -152.6(2) no
Sn W C4 C3 159.7(2) no
Sn W C4 C5 -85.7(2) no
Cl1 W C4 C3 74.9(2) no
Cl1 W C4 C5 -170.5(2) no
C1 W C4 C3 -77.3(3) no
C1 W C4 C5 37.3(2) no
C2 W C4 C3 -35.5(2) no
C2 W C4 C5 79.1(2) no
C3 W C4 C5 114.6(3) no
C5 W C4 C3 -114.6(3) no
C6 W C4 C3 -123.9(3) no
C6 W C4 C5 -9.3(3) no
C7 W C4 C3 -67.4(3) no
C7 W C4 C5 47.2(3) no
C8 W C4 C3 -7.6(4) no
C8 W C4 C5 107.0(3) no
C10 W C4 C3 174.7(2) no
C10 W C4 C5 -70.7(3) no
Sn W C5 C1 -155.5(3) no
Sn W C5 C4 88.7(2) no
Cl1 W C5 C1 126.8(2) no
Cl1 W C5 C4 11.0(3) no
C1 W C5 C4 -115.8(4) no
C2 W C5 C1 37.2(2) no
C2 W C5 C4 -78.6(2) no
C3 W C5 C1 77.4(3) no
C3 W C5 C4 -38.4(2) no
C4 W C5 C1 115.8(4) no
C6 W C5 C1 -70.5(3) no
C6 W C5 C4 173.6(2) no
C7 W C5 C1 -32.4(3) no
C7 W C5 C4 -148.2(2) no
C8 W C5 C1 -11.2(4) no
C8 W C5 C4 -127.0(3) no
C10 W C5 C1 -98.5(3) no
C10 W C5 C4 145.7(2) no
Sn W C6 C7 -175.5(2) no
Sn W C6 C10 -61.50(17) no
Cl1 W C6 C7 -96.4(2) no
Cl1 W C6 C10 17.7(3) no
C1 W C6 C7 71.5(3) no
C1 W C6 C10 -174.5(2) no
C2 W C6 C7 42.8(3) no
C2 W C6 C10 156.81(19) no
C3 W C6 C7 51.3(3) no
C3 W C6 C10 165.3(2) no
C4 W C6 C7 110.1(3) no
C4 W C6 C10 -135.9(2) no
C5 W C6 C7 104.5(2) no
C5 W C6 C10 -141.50(19) no
C7 W C6 C10 114.0(3) no
C8 W C6 C7 -37.6(2) no
C8 W C6 C10 76.5(2) no
C9 W C6 C7 -78.3(2) no
C9 W C6 C10 35.71(17) no
C10 W C6 C7 -114.0(3) no
Sn W C7 C6 5.4(3) no
Sn W C7 C8 -110.8(2) no
Cl1 W C7 C6 116.2(2) no
Cl1 W C7 C8 0.0(3) no
C1 W C7 C6 -104.6(2) no
C1 W C7 C8 139.2(3) no
C2 W C7 C6 -140.5(2) no
C2 W C7 C8 103.3(3) no
C3 W C7 C6 -150.4(2) no
C3 W C7 C8 93.4(3) no
C4 W C7 C6 -113.2(3) no
C4 W C7 C8 130.6(3) no
C5 W C7 C6 -86.2(3) no
C5 W C7 C8 157.6(2) no
C6 W C7 C8 -116.2(4) no
C8 W C7 C6 116.2(4) no
C9 W C7 C6 78.5(2) no
C9 W C7 C8 -37.6(2) no
C10 W C7 C6 38.3(2) no
C10 W C7 C8 -77.9(2) no
Sn W C8 C7 97.3(2) no
Sn W C8 C9 -17.4(3) no
Cl1 W C8 C7 -180.0(2) no
Cl1 W C8 C9 65.4(2) no
C1 W C8 C7 -41.9(3) no
C1 W C8 C9 -156.5(2) no
C2 W C8 C7 -75.2(3) no
C2 W C8 C9 170.2(3) no
C3 W C8 C7 -103.7(3) no
C3 W C8 C9 141.6(2) no
C4 W C8 C7 -98.9(3) no
C4 W C8 C9 146.5(3) no
C5 W C8 C7 -35.2(4) no
C5 W C8 C9 -149.8(3) no
C6 W C8 C7 38.2(2) no
C6 W C8 C9 -76.4(3) no
C7 W C8 C9 -114.6(4) no
C9 W C8 C7 114.6(4) no
C10 W C8 C7 79.9(2) no
C10 W C8 C9 -34.8(2) no
Sn W C9 C8 166.5(2) no
Sn W C9 C10 46.55(18) no
Cl1 W C9 C8 -110.7(2) no
Cl1 W C9 C10 129.38(18) no
C1 W C9 C8 34.5(3) no
C1 W C9 C10 -85.5(2) no
C2 W C9 C8 -12.3(3) no
C2 W C9 C10 -132.2(2) no
C3 W C9 C8 -57.2(3) no
C3 W C9 C10 -177.2(2) no
C6 W C9 C8 82.7(3) no
C6 W C9 C10 -37.3(2) no
C7 W C9 C8 39.1(2) no
C7 W C9 C10 -80.9(2) no
C8 W C9 C10 -120.0(3) no
C10 W C9 C8 120.0(3) no
Sn W C10 C6 112.09(19) no
Sn W C10 C9 -130.20(19) no
Cl1 W C10 C6 -167.19(18) no
Cl1 W C10 C9 -49.48(19) no
C1 W C10 C6 6.7(3) no
C1 W C10 C9 124.4(2) no
C2 W C10 C6 -37.6(3) no
C2 W C10 C9 80.1(3) no
C4 W C10 C6 96.4(3) no
C4 W C10 C9 -145.9(3) no
C5 W C10 C6 51.1(2) no
C5 W C10 C9 168.8(2) no
C6 W C10 C9 117.7(3) no
C7 W C10 C6 -39.6(2) no
C7 W C10 C9 78.1(2) no
C8 W C10 C6 -82.2(2) no
C8 W C10 C9 35.5(2) no
C9 W C10 C6 -117.7(3) no
C4 W C8 H8 22.32 no
C5 W C8 H8 86.03 no
C6 W C8 H8 159.4 no
C7 W C8 H8 121.2 no
C9 W C8 H8 -124.15 no
C10 W C8 H8 -158.94 no
Sn W C9 H9 -74.58 no
Cl1 W C9 H9 8.25 no
C1 W C9 H9 153.41 no
C2 W C9 H9 106.62 no
C3 W C9 H9 61.67 no
C6 W C9 H9 -158.43 no
C7 W C9 H9 158.01 no
C8 W C9 H9 118.92 no
C10 W C9 H9 -121.13 no
Sn W C10 H10 -7.57 no
Cl1 W C10 H10 73.15 no
C1 W C10 H10 -112.95 no
C2 W C10 H10 -157.24 no
C4 W C10 H10 -23.26 no
C5 W C10 H10 -68.53 no
C6 W C10 H10 -119.66 no
C7 W C10 H10 -159.24 no
C8 W C10 H10 158.16 no
C9 W C10 H10 122.63 no
C8 W C4 H4 -130.82 no
C10 W C4 H4 51.51 no
Sn W C5 H5 -32.81 no
Cl1 W C5 H5 -110.45 no
C1 W C5 H5 122.71 no
C2 W C5 H5 159.88 no
C3 W C5 H5 -159.86 no
C4 W C5 H5 -121.47 no
C6 W C5 H5 52.18 no
C7 W C5 H5 90.32 no
C8 W C5 H5 111.56 no
C10 W C5 H5 24.2 no
Sn W C6 H6 62.92 no
Cl1 W C6 H6 142.07 no
C1 W C6 H6 -50.1 no
C2 W C6 H6 -78.77 no
C3 W C6 H6 -70.28 no
C4 W C6 H6 -11.49 no
C5 W C6 H6 -17.09 no
C7 W C6 H6 -121.56 no
C8 W C6 H6 -159.12 no
C9 W C6 H6 160.12 no
C10 W C6 H6 124.42 no
Sn W C1 H1 -94.5 no
Cl1 W C1 H1 159.6 no
C2 W C1 H1 122.17 no
C3 W C1 H1 158.81 no
C4 W C1 H1 -158.9 no
C5 W C1 H1 -120.88 no
C6 W C1 H1 -7.85 no
C7 W C1 H1 27.93 no
C8 W C1 H1 51.86 no
C9 W C1 H1 31.96 no
C10 W C1 H1 -11.79 no
Sn W C2 H2 -177.43 no
Cl1 W C2 H2 84.58 no
C1 W C2 H2 -121.56 no
C3 W C2 H2 122.39 no
C4 W C2 H2 159.51 no
C5 W C2 H2 -158.37 no
C6 W C2 H2 -66.16 no
C7 W C2 H2 -41.74 no
C8 W C2 H2 -6.3 no
C9 W C2 H2 0.76 no
C10 W C2 H2 -43.49 no
Sn W C3 H3 97.6 no
Cl1 W C3 H3 20.49 no
C1 W C3 H3 -160.08 no
C2 W C3 H3 -122.08 no
C4 W C3 H3 119.94 no
C5 W C3 H3 158.38 no
C6 W C3 H3 -136.16 no
C7 W C3 H3 -104.49 no
C8 W C3 H3 -64.37 no
C9 W C3 H3 -32.64 no
Sn W C4 H4 36.52 no
Cl1 W C4 H4 -48.28 no
C1 W C4 H4 159.5 no
C2 W C4 H4 -158.73 no
C3 W C4 H4 -123.2 no
C5 W C4 H4 122.21 no
C6 W C4 H4 112.88 no
C7 W C4 H4 169.36 no
C8 W C7 H7 -122.18 no
C9 W C7 H7 -159.83 no
C10 W C7 H7 159.96 no
Sn W C8 H8 -141.52 no
Cl1 W C8 H8 -58.77 no
C1 W C8 H8 79.34 no
C2 W C8 H8 46.03 no
C3 W C8 H8 17.48 no
Sn W C7 H7 127.04 no
Cl1 W C7 H7 -122.14 no
C1 W C7 H7 17.01 no
C2 W C7 H7 -18.83 no
C3 W C7 H7 -28.73 no
C4 W C7 H7 8.38 no
C5 W C7 H7 35.42 no
C6 W C7 H7 121.63 no
C15 Sn C11 C14 50.4(3) no
W Sn C15 C16 -42.5(2) no
W Sn C15 C17 77.1(2) no
W Sn C15 C18 -162.76(19) no
Cl2 Sn C15 C16 -161.8(2) no
Cl2 Sn C15 C17 -42.3(2) no
Cl2 Sn C15 C18 77.9(2) no
W Sn C11 C12 -49.2(2) no
W Sn C11 C13 71.6(2) no
W Sn C11 C14 -167.3(2) no
Cl2 Sn C11 C12 66.7(2) no
Cl2 Sn C11 C13 -172.5(2) no
Cl2 Sn C11 C14 -51.3(2) no
C15 Sn C11 C12 168.5(2) no
C15 Sn C11 C13 -70.7(2) no
C11 Sn C15 C18 -20.4(3) no
C11 Sn C15 C16 99.9(2) no
C11 Sn C15 C17 -140.6(2) no
C2 C1 C5 C4 -0.5(5) no
W C1 C2 C3 -64.0(3) no
C5 C1 C2 W 62.6(3) no
C5 C1 C2 C3 -1.4(5) no
W C1 C5 C4 63.6(3) no
C2 C1 C5 W -64.1(3) no
W C2 C3 C4 -60.4(3) no
C1 C2 C3 W 63.0(3) no
C1 C2 C3 C4 2.7(5) no
C2 C3 C4 C5 -3.0(5) no
C2 C3 C4 W 62.8(3) no
W C3 C4 C5 -65.8(3) no
W C4 C5 C1 -65.2(3) no
C3 C4 C5 W 67.3(3) no
C3 C4 C5 C1 2.1(5) no
C10 C6 C7 C8 -2.1(4) no
W C6 C10 C9 -62.6(2) no
C7 C6 C10 W 63.6(3) no
C7 C6 C10 C9 1.0(4) no
W C6 C7 C8 65.6(3) no
C10 C6 C7 W -67.7(2) no
W C7 C8 C9 67.4(2) no
C6 C7 C8 C9 2.3(4) no
C6 C7 C8 W -65.0(3) no
C7 C8 C9 C10 -1.7(4) no
C7 C8 C9 W -63.1(3) no
W C8 C9 C10 61.4(2) no
W C9 C10 C6 59.4(2) no
C8 C9 C10 W -59.0(2) no
C8 C9 C10 C6 0.4(4) no
